data_7218340
loop_
_publ_author_name
'Punniyamurthy, Tharmalingam'
'Sengoden, Mani'
'Vijay, Murugan'
'Balakumar, Emayavaramban'

_publ_section_title
;
 Efficient Pyrrolidine Catalyzed Cycloaddition of Aziridines with
 Isothiocyanates, Isoselenocyanates and Carbon Disulfide &#x201C;On
 Water&#x201D;
;
_journal_name_full 'RSC Adv.'
_journal_paper_doi 10.1039/C4RA08902B
_journal_year 2014
_chemical_absolute_configuration syn
_chemical_formula_moiety 'C18 H20 N2 S'
_chemical_formula_sum 'C18 H20 N2 S'
_chemical_formula_weight 296.42
_chemical_name_systematic
;
 ?
;
_space_group_IT_number 4
_symmetry_cell_setting monoclinic
_symmetry_space_group_name_Hall 'P 2yb'
_symmetry_space_group_name_H-M 'P 1 21 1'
_atom_sites_solution_hydrogens geom
_atom_sites_solution_primary direct
_atom_sites_solution_secondary difmap
_audit_creation_method SHELXL-97
_cell_angle_alpha 90.00
_cell_angle_beta 104.131(2)
_cell_angle_gamma 90.00
_cell_formula_units_Z 4
_cell_length_a 10.2531(3)
_cell_length_b 9.5647(3)
_cell_length_c 17.4780(6)
_cell_measurement_reflns_used 5686
_cell_measurement_temperature 296(2)
_cell_measurement_theta_max 21.33
_cell_measurement_theta_min 3.21
_cell_volume 1662.16(9)
_computing_cell_refinement 'Bruker SMART'
_computing_data_collection 'Bruker SMART'
_computing_data_reduction 'Bruker SAINT'
_computing_molecular_graphics Wingx
_computing_publication_material Wingx
_computing_structure_refinement 'SHELXL-97 (Sheldrick, 2008)'
_computing_structure_solution 'SHELXS-97 (Sheldrick, 2008)'
_diffrn_ambient_temperature 296(2)
_diffrn_measured_fraction_theta_full 0.990
_diffrn_measured_fraction_theta_max 0.990
_diffrn_measurement_device_type 'CCD area detector'
_diffrn_measurement_method 'phi and omega scans'
_diffrn_radiation_monochromator graphite
_diffrn_radiation_source 'fine-focus sealed tube'
_diffrn_radiation_type MoK\a
_diffrn_radiation_wavelength 0.71073
_diffrn_reflns_av_R_equivalents 0.0279
_diffrn_reflns_av_sigmaI/netI 0.0255
_diffrn_reflns_limit_h_max 13
_diffrn_reflns_limit_h_min -10
_diffrn_reflns_limit_k_max 12
_diffrn_reflns_limit_k_min -10
_diffrn_reflns_limit_l_max 22
_diffrn_reflns_limit_l_min -18
_diffrn_reflns_number 16316
_diffrn_reflns_theta_full 27.05
_diffrn_reflns_theta_max 27.05
_diffrn_reflns_theta_min 1.20
_exptl_absorpt_coefficient_mu 0.190
_exptl_absorpt_correction_T_max 0.963
_exptl_absorpt_correction_T_min 0.934
_exptl_absorpt_correction_type multi-scan
_exptl_absorpt_process_details multi-scan
_exptl_crystal_colour colorless
_exptl_crystal_density_diffrn 1.184
_exptl_crystal_density_method 'not measured'
_exptl_crystal_description square
_exptl_crystal_F_000 632
_exptl_crystal_size_max 0.40
_exptl_crystal_size_mid 0.30
_exptl_crystal_size_min 0.20
_refine_diff_density_max 0.341
_refine_diff_density_min -0.161
_refine_diff_density_rms 0.032
_refine_ls_abs_structure_details 'Flack H D (1983), Acta Cryst. A39, 876-881'
_refine_ls_abs_structure_Flack 0.08(11)
_refine_ls_extinction_method none
_refine_ls_goodness_of_fit_ref 1.024
_refine_ls_hydrogen_treatment mixed
_refine_ls_matrix_type full
_refine_ls_number_parameters 383
_refine_ls_number_reflns 7283
_refine_ls_number_restraints 1
_refine_ls_restrained_S_all 1.024
_refine_ls_R_factor_all 0.0584
_refine_ls_R_factor_gt 0.0464
_refine_ls_shift/su_max 0.000
_refine_ls_shift/su_mean 0.000
_refine_ls_structure_factor_coef Fsqd
_refine_ls_weighting_details 'calc w=1/[\s^2^(Fo^2^)+(0.1000P)^2^+0.1821P] where P=(Fo^2^+2Fc^2^)/3'
_refine_ls_weighting_scheme calc
_refine_ls_wR_factor_gt 0.1370
_refine_ls_wR_factor_ref 0.1486
_reflns_number_gt 3247
_reflns_number_total 7283
_reflns_threshold_expression >2\s(I)
_cod_data_source_file c4ra08902b2.cif
_cod_data_source_block msn-3ab
_cod_original_sg_symbol_H-M 'P2(1)   '
_cod_database_code 7218340

loop_
_symmetry_equiv_pos_as_xyz
'x, y, z'
'-x, y+1/2, -z'

loop_
_atom_site_label
_atom_site_type_symbol
_atom_site_fract_x
_atom_site_fract_y
_atom_site_fract_z
_atom_site_U_iso_or_equiv
_atom_site_adp_type
_atom_site_occupancy
_atom_site_symmetry_multiplicity
_atom_site_calc_flag
_atom_site_refinement_flags
C1 C 0.3016(5) 0.8685(6) 0.5823(3) 0.0862(16) Uani 1 1 d .
H1 H 0.2423 0.8116 0.6007 0.103 Uiso 1 1 calc R
C2 C 0.4356(6) 0.8745(7) 0.6239(3) 0.0999(19) Uani 1 1 d .
H2 H 0.4665 0.8207 0.6690 0.120 Uiso 1 1 calc R
C3 C 0.5217(5) 0.9617(9) 0.5971(3) 0.104(2) Uani 1 1 d .
H3 H 0.6122 0.9649 0.6234 0.125 Uiso 1 1 calc R
C4 C 0.4743(5) 1.0449(8) 0.5309(3) 0.0966(17) Uani 1 1 d .
H4 H 0.5311 1.1080 0.5148 0.116 Uiso 1 1 calc R
C5 C 0.3438(4) 1.0328(7) 0.4901(2) 0.0794(15) Uani 1 1 d .
H5 H 0.3132 1.0851 0.4444 0.095 Uiso 1 1 calc R
C6 C 0.2549(4) 0.9441(5) 0.5151(2) 0.0597(11) Uani 1 1 d .
C7 C 0.0756(4) 0.8313(6) 0.4342(2) 0.0604(11) Uani 1 1 d .
C8 C -0.1610(4) 0.9156(5) 0.3931(2) 0.0665(13) Uani 1 1 d .
H8 H -0.1187 0.9926 0.4273 0.080 Uiso 1 1 calc R
C9 C -0.2167(6) 0.9765(7) 0.3109(3) 0.0995(17) Uani 1 1 d .
H9A H -0.2628 0.9046 0.2763 0.149 Uiso 1 1 calc R
H9B H -0.1441 1.0124 0.2909 0.149 Uiso 1 1 calc R
H9C H -0.2784 1.0508 0.3137 0.149 Uiso 1 1 calc R
C10 C -0.2721(6) 0.8608(7) 0.4260(3) 0.1008(19) Uani 1 1 d .
H10A H -0.2401 0.8483 0.4820 0.151 Uiso 1 1 calc R
H10B H -0.3023 0.7727 0.4018 0.151 Uiso 1 1 calc R
H10C H -0.3454 0.9261 0.4155 0.151 Uiso 1 1 calc R
C11 C -0.0835(4) 0.6841(6) 0.3463(3) 0.0730(13) Uani 1 1 d .
H11A H -0.0767 0.7063 0.2933 0.088 Uiso 1 1 calc R
H11B H -0.1732 0.6485 0.3434 0.088 Uiso 1 1 calc R
C12 C 0.0219(4) 0.5740(5) 0.3832(3) 0.0766(12) Uani 1 1 d .
H12 H -0.0040 0.5268 0.4270 0.092 Uiso 1 1 calc R
C13 C 0.0539(4) 0.4680(6) 0.3266(3) 0.0701(14) Uani 1 1 d .
C14 C 0.0564(4) 0.3226(9) 0.3518(3) 0.095(2) Uani 1 1 d .
H14 H 0.0372 0.2994 0.3996 0.114 Uiso 1 1 calc R
C15 C 0.0879(5) 0.2190(5) 0.3034(4) 0.0831(15) Uani 1 1 d .
H15 H 0.0925 0.1255 0.3185 0.100 Uiso 1 1 calc R
C16 C 0.1112(6) 0.2579(9) 0.2353(4) 0.0985(19) Uani 1 1 d .
H16 H 0.1316 0.1887 0.2027 0.118 Uiso 1 1 calc R
C17 C 0.1074(6) 0.3883(11) 0.2107(4) 0.112(2) Uani 1 1 d .
H17 H 0.1230 0.4090 0.1617 0.134 Uiso 1 1 calc R
C18 C 0.0807(5) 0.4911(6) 0.2569(4) 0.0917(17) Uani 1 1 d .
H18 H 0.0810 0.5828 0.2394 0.110 Uiso 1 1 calc R
C19 C 0.1551(4) 0.2371(6) 0.0066(2) 0.0761(14) Uani 1 1 d .
H19 H 0.1859 0.1807 0.0506 0.091 Uiso 1 1 calc R
C20 C 0.0202(5) 0.2338(7) -0.0331(3) 0.0947(19) Uani 1 1 d .
H20 H -0.0387 0.1779 -0.0137 0.114 Uiso 1 1 calc R
C21 C -0.0266(5) 0.3085(8) -0.0980(3) 0.0950(18) Uani 1 1 d .
H21 H -0.1167 0.3033 -0.1249 0.114 Uiso 1 1 calc R
C22 C 0.0606(6) 0.3934(8) -0.1243(3) 0.1033(19) Uani 1 1 d .
H22 H 0.0281 0.4464 -0.1695 0.124 Uiso 1 1 calc R
C23 C 0.1973(5) 0.4032(6) -0.0857(3) 0.0846(16) Uani 1 1 d .
H23 H 0.2549 0.4617 -0.1045 0.101 Uiso 1 1 calc R
C24 C 0.2437(4) 0.3231(5) -0.0186(2) 0.0589(11) Uani 1 1 d .
C25 C 0.4228(4) 0.4262(5) 0.0700(2) 0.0540(11) Uani 1 1 d .
C26 C 0.6570(4) 0.3475(5) 0.1072(2) 0.0659(13) Uani 1 1 d .
H26 H 0.6173 0.2709 0.0719 0.079 Uiso 1 1 calc R
C27 C 0.7546(6) 0.4247(7) 0.0693(3) 0.1008(18) Uani 1 1 d .
H27A H 0.8070 0.4889 0.1067 0.151 Uiso 1 1 calc R
H27B H 0.7052 0.4753 0.0240 0.151 Uiso 1 1 calc R
H27C H 0.8133 0.3586 0.0533 0.151 Uiso 1 1 calc R
C28 C 0.7275(5) 0.2849(7) 0.1849(3) 0.0991(19) Uani 1 1 d .
H28A H 0.6638 0.2346 0.2065 0.149 Uiso 1 1 calc R
H28B H 0.7675 0.3581 0.2206 0.149 Uiso 1 1 calc R
H28C H 0.7963 0.2221 0.1773 0.149 Uiso 1 1 calc R
C29 C 0.5754(4) 0.5697(6) 0.1589(3) 0.0733(12) Uani 1 1 d .
H29A H 0.6056 0.6393 0.1267 0.088 Uiso 1 1 calc R
H29B H 0.6450 0.5568 0.2071 0.088 Uiso 1 1 calc R
C30 C 0.4427(4) 0.6168(5) 0.1781(2) 0.0674(11) Uani 1 1 d .
H30 H 0.4270 0.5649 0.2233 0.081 Uiso 1 1 calc R
C31 C 0.4332(5) 0.7763(6) 0.1909(3) 0.0767(15) Uani 1 1 d .
C32 C 0.4563(5) 0.8734(7) 0.1389(3) 0.0804(14) Uani 1 1 d .
H32 H 0.4853 0.8455 0.0948 0.097 Uiso 1 1 calc R
C33 C 0.4378(5) 1.0049(8) 0.1510(4) 0.104(2) Uani 1 1 d .
H33 H 0.4469 1.0696 0.1129 0.125 Uiso 1 1 calc R
C34 C 0.4055(6) 1.0512(9) 0.2177(5) 0.118(2) Uani 1 1 d .
H34 H 0.4007 1.1470 0.2256 0.141 Uiso 1 1 calc R
C35 C 0.3798(6) 0.9625(11) 0.2735(4) 0.120(3) Uani 1 1 d .
H35 H 0.3537 0.9944 0.3178 0.144 Uiso 1 1 calc R
C36 C 0.3958(5) 0.8179(8) 0.2590(3) 0.0927(17) Uani 1 1 d .
H36 H 0.3815 0.7513 0.2949 0.111 Uiso 1 1 calc R
N1 N 0.1171(3) 0.9403(4) 0.4726(2) 0.0635(9) Uani 1 1 d .
N2 N -0.0586(3) 0.8097(5) 0.3960(2) 0.0815(12) Uani 1 1 d .
N3 N 0.3816(3) 0.3258(5) 0.0224(2) 0.0609(9) Uani 1 1 d .
N4 N 0.5471(3) 0.4395(4) 0.1166(2) 0.0725(11) Uani 1 1 d .
S1 S 0.17425(11) 0.68558(14) 0.42118(7) 0.0831(4) Uani 1 1 d .
S2 S 0.31845(10) 0.56703(12) 0.08657(6) 0.0735(4) Uani 1 1 d .

loop_
_atom_site_aniso_label
_atom_site_aniso_U_11
_atom_site_aniso_U_22
_atom_site_aniso_U_33
_atom_site_aniso_U_23
_atom_site_aniso_U_13
_atom_site_aniso_U_12
C1 0.060(3) 0.097(4) 0.092(4) 0.000(3) 0.001(3) -0.026(3)
C2 0.072(4) 0.118(5) 0.092(3) 0.008(3) -0.014(3) -0.005(4)
C3 0.046(3) 0.155(6) 0.104(4) -0.037(4) 0.005(3) 0.000(4)
C4 0.067(3) 0.133(5) 0.090(3) -0.022(4) 0.021(3) -0.020(4)
C5 0.052(3) 0.116(5) 0.070(3) -0.012(3) 0.013(2) -0.011(3)
C6 0.043(3) 0.074(3) 0.058(2) -0.014(3) 0.003(2) 0.005(3)
C7 0.043(3) 0.074(3) 0.059(2) -0.004(3) 0.002(2) 0.002(3)
C8 0.043(2) 0.075(4) 0.075(3) -0.009(2) 0.001(2) 0.009(3)
C9 0.091(3) 0.093(4) 0.105(4) 0.028(3) 0.005(3) 0.002(3)
C10 0.078(4) 0.135(5) 0.089(4) 0.007(4) 0.019(3) -0.001(4)
C11 0.041(2) 0.077(3) 0.087(3) -0.018(3) -0.012(2) 0.005(3)
C12 0.059(3) 0.084(3) 0.083(3) -0.004(3) 0.011(2) -0.002(2)
C13 0.041(3) 0.081(4) 0.079(3) -0.030(3) -0.002(2) 0.004(2)
C14 0.046(3) 0.171(7) 0.061(3) 0.017(4) 0.001(2) 0.009(4)
C15 0.063(3) 0.065(4) 0.105(4) 0.011(4) -0.011(3) 0.003(3)
C16 0.065(4) 0.108(6) 0.118(5) -0.026(4) 0.015(3) 0.004(3)
C17 0.088(4) 0.152(7) 0.102(4) -0.015(5) 0.038(3) -0.002(5)
C18 0.077(4) 0.085(4) 0.105(4) 0.016(4) 0.006(3) -0.009(3)
C19 0.066(3) 0.087(4) 0.078(3) -0.008(3) 0.022(3) -0.008(3)
C20 0.043(3) 0.132(5) 0.105(4) -0.022(4) 0.010(3) -0.028(3)
C21 0.043(3) 0.130(5) 0.101(4) -0.033(4) -0.005(3) -0.007(4)
C22 0.071(4) 0.133(5) 0.089(3) 0.010(4) -0.012(3) 0.016(4)
C23 0.060(3) 0.102(4) 0.086(3) 0.031(3) 0.006(3) 0.007(3)
C24 0.037(2) 0.063(3) 0.074(3) -0.013(3) 0.011(2) -0.004(2)
C25 0.040(2) 0.056(3) 0.064(2) 0.001(3) 0.008(2) 0.000(2)
C26 0.044(2) 0.068(3) 0.079(3) 0.006(2) 0.001(2) 0.008(2)
C27 0.086(4) 0.113(5) 0.109(4) -0.004(4) 0.035(3) -0.012(4)
C28 0.069(3) 0.108(5) 0.114(4) 0.031(4) 0.009(3) 0.016(3)
C29 0.046(3) 0.072(3) 0.092(3) -0.014(3) -0.004(2) 0.005(3)
C30 0.058(3) 0.072(3) 0.067(2) 0.001(2) 0.006(2) 0.003(2)
C31 0.052(3) 0.083(4) 0.084(3) -0.024(3) -0.007(3) 0.016(3)
C32 0.060(3) 0.090(4) 0.088(3) -0.004(3) 0.013(2) 0.001(3)
C33 0.077(4) 0.103(5) 0.116(5) -0.004(4) -0.007(3) -0.001(3)
C34 0.070(4) 0.126(6) 0.140(6) -0.073(5) -0.008(4) 0.018(4)
C35 0.073(4) 0.194(9) 0.090(4) -0.060(5) 0.014(3) 0.035(5)
C36 0.069(3) 0.132(5) 0.075(3) 0.011(4) 0.014(3) 0.020(4)
N1 0.050(2) 0.064(2) 0.072(2) -0.006(2) 0.0059(17) -0.003(2)
N2 0.037(2) 0.089(3) 0.103(3) -0.034(3) -0.0127(19) 0.012(2)
N3 0.036(2) 0.071(2) 0.071(2) -0.003(2) 0.0044(16) 0.002(2)
N4 0.042(2) 0.070(3) 0.093(2) -0.016(2) -0.0085(18) 0.016(2)
S1 0.0440(6) 0.0870(9) 0.1053(9) -0.0268(8) -0.0068(6) 0.0117(7)
S2 0.0423(6) 0.0783(8) 0.0891(7) -0.0180(7) -0.0048(5) 0.0111(6)

loop_
_atom_type_symbol
_atom_type_description
_atom_type_scat_dispersion_real
_atom_type_scat_dispersion_imag
_atom_type_scat_source
C C 0.0033 0.0016 'International Tables Vol C Tables 4.2.6.8 and 6.1.1.4'
H H 0.0000 0.0000 'International Tables Vol C Tables 4.2.6.8 and 6.1.1.4'
N N 0.0061 0.0033 'International Tables Vol C Tables 4.2.6.8 and 6.1.1.4'
S S 0.1246 0.1234 'International Tables Vol C Tables 4.2.6.8 and 6.1.1.4'

loop_
_geom_angle_atom_site_label_1
_geom_angle_atom_site_label_2
_geom_angle_atom_site_label_3
_geom_angle
C6 C1 C2 121.6(5)
C3 C2 C1 118.7(5)
C2 C3 C4 120.4(5)
C5 C4 C3 119.2(6)
C4 C5 C6 121.6(5)
C1 C6 C5 118.3(4)
C1 C6 N1 122.0(4)
C5 C6 N1 119.6(4)
N1 C7 N2 123.1(4)
N1 C7 S1 126.3(3)
N2 C7 S1 110.6(4)
N2 C8 C10 110.8(5)
N2 C8 C9 113.6(4)
C10 C8 C9 110.6(4)
N2 C11 C12 108.1(3)
C13 C12 C11 115.5(4)
C13 C12 S1 108.6(3)
C11 C12 S1 101.5(3)
C18 C13 C14 116.3(5)
C18 C13 C12 128.0(6)
C14 C13 C12 115.7(5)
C15 C14 C13 119.0(5)
C16 C15 C14 117.8(6)
C17 C16 C15 124.3(6)
C16 C17 C18 119.4(6)
C13 C18 C17 123.2(6)
C24 C19 C20 120.6(5)
C21 C20 C19 121.5(5)
C20 C21 C22 118.5(4)
C21 C22 C23 122.5(5)
C24 C23 C22 117.8(5)
C19 C24 C23 119.1(4)
C19 C24 N3 120.2(4)
C23 C24 N3 120.7(4)
N3 C25 N4 125.6(4)
N3 C25 S2 124.0(3)
N4 C25 S2 110.4(3)
N4 C26 C28 110.5(4)
N4 C26 C27 111.3(4)
C28 C26 C27 111.4(4)
N4 C29 C30 106.6(4)
C29 C30 C31 114.1(4)
C29 C30 S2 101.2(3)
C31 C30 S2 109.0(3)
C32 C31 C36 120.4(5)
C32 C31 C30 123.2(5)
C36 C31 C30 116.4(6)
C33 C32 C31 119.7(6)
C32 C33 C34 122.1(8)
C33 C34 C35 122.6(7)
C34 C35 C36 115.2(6)
C31 C36 C35 119.8(6)
C7 N1 C6 117.6(4)
C7 N2 C8 122.4(4)
C7 N2 C11 114.5(4)
C8 N2 C11 122.1(3)
C25 N3 C24 118.3(4)
C25 N4 C29 115.8(4)
C25 N4 C26 121.1(4)
C29 N4 C26 120.7(3)
C7 S1 C12 92.3(2)
C25 S2 C30 91.20(19)

loop_
_geom_bond_atom_site_label_1
_geom_bond_atom_site_label_2
_geom_bond_distance
C1 C6 1.362(7)
C1 C2 1.391(7)
C2 C3 1.377(8)
C3 C4 1.390(8)
C4 C5 1.359(6)
C5 C6 1.391(6)
C6 N1 1.427(5)
C7 N1 1.257(6)
C7 N2 1.390(5)
C7 S1 1.769(5)
C8 N2 1.451(6)
C8 C10 1.491(7)
C8 C9 1.527(6)
C11 N2 1.468(7)
C11 C12 1.533(6)
C12 C13 1.507(6)
C12 S1 1.874(4)
C13 C18 1.331(7)
C13 C14 1.458(9)
C14 C15 1.391(8)
C15 C16 1.323(8)
C16 C17 1.317(9)
C17 C18 1.342(9)
C19 C24 1.374(6)
C19 C20 1.388(6)
C20 C21 1.328(8)
C21 C22 1.368(8)
C22 C23 1.403(7)
C23 C24 1.384(6)
C24 N3 1.422(5)
C25 N3 1.273(5)
C25 N4 1.341(5)
C25 S2 1.787(4)
C26 N4 1.471(6)
C26 C28 1.498(6)
C26 C27 1.519(7)
C29 N4 1.441(7)
C29 C30 1.546(6)
C30 C31 1.549(6)
C30 S2 1.847(4)
C31 C32 1.360(7)
C31 C36 1.395(7)
C32 C33 1.297(8)
C33 C34 1.362(9)
C34 C35 1.366(10)
C35 C36 1.423(11)
